data_2228347
loop_
_publ_author_name
'Zhao, Lian-Peng'

_publ_section_title
;
 Benzene-1,3,5-tricarboxylic
 acid--1,10-bis(1,2,4-triazol-1-yl)decane--water (1/1/2)
;
_journal_coeditor_code HB5722
_journal_issue 12
_journal_name_full 'Acta Crystallographica Section E'
_journal_page_first o3083
_journal_paper_doi 10.1107/S1600536810044673
_journal_volume 66
_journal_year 2010
_chemical_formula_iupac 'C14 H24 N6, C9 H6 O6, 2H2 O'
_chemical_formula_moiety 'C14 H24 N6, C9 H6 O6, 2(H2 O)'
_chemical_formula_sum 'C23 H34 N6 O8'
_chemical_formula_weight 522.56
_chemical_name_systematic
;
Benzene-1,3,5-tricarboxylic acid--1,10-bis(1,2,4-triazol-1-yl)decane--water
(1/1/2)
;
_space_group_IT_number 2
_symmetry_cell_setting triclinic
_symmetry_space_group_name_Hall '-P 1'
_symmetry_space_group_name_H-M 'P -1'
_atom_sites_solution_hydrogens geom
_atom_sites_solution_primary direct
_atom_sites_solution_secondary difmap
_audit_creation_method SHELXL-97
_cell_angle_alpha 101.790(4)
_cell_angle_beta 105.800(4)
_cell_angle_gamma 92.740(4)
_cell_formula_units_Z 2
_cell_length_a 10.7715(6)
_cell_length_b 11.4405(6)
_cell_length_c 11.7458(6)
_cell_measurement_reflns_used 4921
_cell_measurement_temperature 293(2)
_cell_measurement_theta_max 25.4
_cell_measurement_theta_min 3.0
_cell_volume 1355.13(13)
_computing_cell_refinement 'CrysAlis CCD (Oxford Diffraction, 2006)'
_computing_data_collection 'CrysAlis CCD (Oxford Diffraction, 2006)'
_computing_data_reduction 'CrysAlis RED (Oxford Diffraction, 2006)'
_computing_molecular_graphics 'SHELXTL (Sheldrick, 2008)'
_computing_publication_material 'SHELXL97 (Sheldrick, 2008)'
_computing_structure_refinement 'SHELXL97 (Sheldrick, 2008)'
_computing_structure_solution 'SHELXS97 (Sheldrick, 2008)'
_diffrn_ambient_temperature 293(2)
_diffrn_detector_area_resol_mean 10.0
_diffrn_measured_fraction_theta_full 0.991
_diffrn_measured_fraction_theta_max 0.991
_diffrn_measurement_device_type 'Oxford Diffraction Gemini R Ultra CCD'
_diffrn_measurement_method '\w scan'
_diffrn_radiation_monochromator graphite
_diffrn_radiation_source 'fine-focus sealed tube'
_diffrn_radiation_type MoK\a
_diffrn_radiation_wavelength 0.71073
_diffrn_reflns_av_R_equivalents 0.0297
_diffrn_reflns_av_sigmaI/netI 0.1112
_diffrn_reflns_limit_h_max 11
_diffrn_reflns_limit_h_min -12
_diffrn_reflns_limit_k_max 13
_diffrn_reflns_limit_k_min -10
_diffrn_reflns_limit_l_max 11
_diffrn_reflns_limit_l_min -14
_diffrn_reflns_number 8774
_diffrn_reflns_theta_full 25.00
_diffrn_reflns_theta_max 25.35
_diffrn_reflns_theta_min 3.05
_exptl_absorpt_coefficient_mu 0.098
_exptl_absorpt_correction_T_max 0.984
_exptl_absorpt_correction_T_min 0.952
_exptl_absorpt_correction_type multi-scan
_exptl_absorpt_process_details
;
(CrysAlis CCD; Oxford Diffraction, 2006)
;
_exptl_crystal_colour colorless
_exptl_crystal_density_diffrn 1.281
_exptl_crystal_density_method 'not measured'
_exptl_crystal_description block
_exptl_crystal_F_000 556
_exptl_crystal_size_max 0.32
_exptl_crystal_size_mid 0.29
_exptl_crystal_size_min 0.2
_refine_diff_density_max 0.130
_refine_diff_density_min -0.119
_refine_ls_extinction_method none
_refine_ls_goodness_of_fit_ref 0.877
_refine_ls_hydrogen_treatment mixed
_refine_ls_matrix_type full
_refine_ls_number_parameters 355
_refine_ls_number_reflns 4921
_refine_ls_number_restraints 9
_refine_ls_restrained_S_all 0.881
_refine_ls_R_factor_all 0.1100
_refine_ls_R_factor_gt 0.0360
_refine_ls_shift/su_max 0.001
_refine_ls_shift/su_mean 0.000
_refine_ls_structure_factor_coef Fsqd
_refine_ls_weighting_details 'calc w=1/[\s^2^(Fo^2^)+(0.0072P)^2^] where P=(Fo^2^+2Fc^2^)/3'
_refine_ls_weighting_scheme calc
_refine_ls_wR_factor_gt 0.0487
_refine_ls_wR_factor_ref 0.0522
_reflns_number_gt 1989
_reflns_number_total 4921
_reflns_threshold_expression I>2\s(I)
_cod_data_source_file hb5722.cif
_cod_data_source_block I
_cod_original_cell_volume 1355.13(12)
_cod_database_code 2228347
_cod_database_fobs_code 2228347

loop_
_symmetry_equiv_pos_as_xyz
'x, y, z'
'-x, -y, -z'

loop_
_atom_site_type_symbol
_atom_site_label
_atom_site_fract_x
_atom_site_fract_y
_atom_site_fract_z
_atom_site_U_iso_or_equiv
_atom_site_adp_type
_atom_site_calc_flag
_atom_site_refinement_flags
_atom_site_occupancy
_atom_site_disorder_assembly
_atom_site_disorder_group
C C1 0.39170(19) 0.95737(17) 0.80707(17) 0.0449(5) Uani d . 1 . .
C C2 0.52268(18) 0.95284(16) 0.81530(16) 0.0493(6) Uani d . 1 . .
H H2 0.5829 1.0174 0.8625 0.059 Uiso calc R 1 . .
C C3 0.56376(19) 0.85253(17) 0.75336(18) 0.0470(5) Uani d . 1 . .
C C4 0.47358(19) 0.75609(17) 0.68424(18) 0.0520(6) Uani d . 1 . .
H H4 0.5010 0.6887 0.6428 0.062 Uiso calc R 1 . .
C C5 0.34384(19) 0.75882(17) 0.67614(17) 0.0480(6) Uani d . 1 . .
C C6 0.30284(18) 0.86009(17) 0.73798(17) 0.0502(6) Uani d . 1 . .
H H6 0.2153 0.8623 0.7328 0.060 Uiso calc R 1 . .
C C7 0.2450(2) 0.65651(19) 0.6038(2) 0.0570(6) Uani d . 1 . .
C C8 0.7031(2) 0.8428(2) 0.7614(2) 0.0571(6) Uani d . 1 . .
C C10 0.3452(2) 1.06481(18) 0.87083(19) 0.0542(6) Uani d . 1 . .
C C11 0.7731(2) 1.65574(19) 0.9521(2) 0.0672(7) Uani d . 1 . .
H H11 0.8421 1.7142 0.9951 0.081 Uiso calc R 1 . .
C C12 0.58551(19) 1.56741(18) 0.88510(19) 0.0610(6) Uani d . 1 . .
H H12 0.4967 1.5473 0.8688 0.073 Uiso calc R 1 . .
C C13 0.63731(19) 1.38270(17) 0.7527(2) 0.0719(7) Uani d . 1 . .
H H13A 0.6884 1.3262 0.7909 0.086 Uiso calc R 1 . .
H H13B 0.6645 1.3900 0.6820 0.086 Uiso calc R 1 . .
C C14 0.49697(19) 1.33401(16) 0.71237(19) 0.0626(6) Uani d . 1 . .
H H14A 0.4457 1.3881 0.6703 0.075 Uiso calc R 1 . .
H H14B 0.4682 1.3292 0.7829 0.075 Uiso calc R 1 . .
C C15 0.47559(18) 1.20989(16) 0.62827(18) 0.0619(6) Uani d . 1 . .
H H15A 0.5070 1.2150 0.5593 0.074 Uiso calc R 1 . .
H H15B 0.5262 1.1561 0.6713 0.074 Uiso calc R 1 . .
C C16 0.33408(18) 1.15749(16) 0.58242(18) 0.0585(6) Uani d . 1 . .
H H16A 0.2838 1.2103 0.5377 0.070 Uiso calc R 1 . .
H H16B 0.3021 1.1541 0.6514 0.070 Uiso calc R 1 . .
C C17 0.31336(17) 1.03190(15) 0.50045(18) 0.0577(6) Uani d . 1 . .
H H17A 0.3438 1.0356 0.4307 0.069 Uiso calc R 1 . .
H H17B 0.3650 0.9795 0.5446 0.069 Uiso calc R 1 . .
C C18 0.17162(18) 0.97804(16) 0.45616(18) 0.0639(6) Uani d . 1 . .
H H18A 0.1199 1.0303 0.4117 0.077 Uiso calc R 1 . .
H H18B 0.1410 0.9744 0.5259 0.077 Uiso calc R 1 . .
C C19 0.15155(18) 0.85218(15) 0.37448(19) 0.0625(6) Uani d . 1 . .
H H19A 0.1721 0.8572 0.3001 0.075 Uiso calc R 1 . .
H H19B 0.2111 0.8025 0.4152 0.075 Uiso calc R 1 . .
C C20 0.01312(18) 0.79255(16) 0.34285(19) 0.0675(7) Uani d . 1 . .
H H20A -0.0460 0.8390 0.2969 0.081 Uiso calc R 1 . .
H H20B -0.0097 0.7925 0.4172 0.081 Uiso calc R 1 . .
C C21 -0.00327(18) 0.66361(16) 0.26872(19) 0.0631(6) Uani d . 1 . .
H H21A 0.0140 0.6637 0.1919 0.076 Uiso calc R 1 . .
H H21B 0.0589 0.6179 0.3124 0.076 Uiso calc R 1 . .
C C22 -0.13937(18) 0.60470(17) 0.24526(19) 0.0650(6) Uani d . 1 . .
H H22A -0.1547 0.6015 0.3223 0.078 Uiso calc R 1 . .
H H22B -0.2013 0.6534 0.2059 0.078 Uiso calc R 1 . .
C C23 -0.0785(2) 0.4098(2) 0.1410(2) 0.0772(8) Uani d . 1 . .
H H23 0.0110 0.4297 0.1643 0.093 Uiso calc R 1 . .
C C24 -0.2628(2) 0.3200(2) 0.0669(2) 0.0728(7) Uani d . 1 . .
H H24 -0.3302 0.2597 0.0247 0.087 Uiso calc R 1 . .
N N1 -0.28416(16) 0.42595(17) 0.12176(17) 0.0691(6) Uani d . 1 . .
N N2 -0.16118(17) 0.48321(14) 0.16904(15) 0.0574(5) Uani d . 1 . .
N N3 -0.13877(18) 0.30359(15) 0.07500(18) 0.0791(6) Uani d . 1 . .
N N4 0.66373(17) 1.49947(14) 0.83772(15) 0.0575(5) Uani d . 1 . .
N N5 0.78695(16) 1.55567(16) 0.88053(17) 0.0691(6) Uani d . 1 . .
N N6 0.65112(17) 1.66695(14) 0.95827(15) 0.0599(5) Uani d . 1 . .
O O1 0.13154(14) 0.65517(12) 0.59815(14) 0.0793(5) Uani d . 1 . .
O O2 0.29321(14) 0.56664(13) 0.54589(15) 0.0802(5) Uani d D 1 . .
O O3 0.73875(13) 0.75585(13) 0.70565(14) 0.0801(5) Uani d . 1 . .
O O4 0.78183(13) 0.93484(14) 0.83381(16) 0.0771(5) Uani d D 1 . .
O O5 0.43572(13) 1.15486(12) 0.92566(13) 0.0646(4) Uani d D 1 . .
O O6 0.23315(14) 1.06863(11) 0.87170(14) 0.0758(5) Uani d . 1 . .
O O1W 0.12775(14) 0.38874(15) 0.41955(18) 0.0959(6) Uani d D 1 . .
O O2W 1.02243(15) 0.90437(15) 0.8626(2) 0.1207(8) Uani d D 1 . .
H H2WA 0.234(2) 0.506(2) 0.502(3) 0.181 Uiso d D 1 . .
H H4WA 0.863(2) 0.925(2) 0.834(3) 0.181 Uiso d D 1 . .
H H5WA 0.398(3) 1.223(2) 0.966(2) 0.181 Uiso d D 1 . .
H H1AW 0.156(3) 0.333(2) 0.372(3) 0.181 Uiso d D 1 . .
H H1BW 0.055(2) 0.368(2) 0.410(3) 0.181 Uiso d D 1 . .
H H2BW 1.046(3) 0.855(2) 0.914(3) 0.181 Uiso d D 1 . .
H H2AW 1.075(3) 0.956(2) 0.863(3) 0.181 Uiso d D 1 . .

loop_
_atom_site_aniso_label
_atom_site_aniso_U_11
_atom_site_aniso_U_22
_atom_site_aniso_U_33
_atom_site_aniso_U_12
_atom_site_aniso_U_13
_atom_site_aniso_U_23
C1 0.0427(13) 0.0458(13) 0.0470(15) 0.0068(11) 0.0156(11) 0.0084(11)
C2 0.0460(14) 0.0494(14) 0.0501(15) 0.0031(11) 0.0144(11) 0.0056(11)
C3 0.0434(13) 0.0477(14) 0.0523(16) 0.0036(11) 0.0188(12) 0.0105(11)
C4 0.0589(15) 0.0506(14) 0.0528(15) 0.0144(12) 0.0246(12) 0.0126(12)
C5 0.0432(13) 0.0477(14) 0.0529(16) 0.0007(11) 0.0168(12) 0.0079(11)
C6 0.0442(13) 0.0530(14) 0.0566(15) 0.0087(12) 0.0211(12) 0.0101(12)
C7 0.0574(15) 0.0597(16) 0.0553(16) 0.0080(13) 0.0227(14) 0.0072(12)
C8 0.0507(15) 0.0543(16) 0.0676(18) 0.0066(13) 0.0199(14) 0.0126(13)
C10 0.0519(15) 0.0519(15) 0.0586(16) 0.0098(13) 0.0181(13) 0.0086(12)
C11 0.0554(16) 0.0580(16) 0.0782(19) -0.0045(12) 0.0161(13) -0.0004(13)
C12 0.0492(14) 0.0534(15) 0.0747(18) 0.0044(13) 0.0211(13) -0.0027(13)
C13 0.0639(16) 0.0571(15) 0.0881(19) 0.0031(12) 0.0339(14) -0.0140(13)
C14 0.0600(14) 0.0530(14) 0.0712(17) 0.0043(11) 0.0241(13) -0.0002(12)
C15 0.0668(15) 0.0513(14) 0.0644(16) 0.0018(12) 0.0249(13) -0.0011(12)
C16 0.0605(14) 0.0504(14) 0.0605(16) 0.0053(11) 0.0173(12) 0.0039(12)
C17 0.0586(14) 0.0502(14) 0.0635(16) 0.0066(11) 0.0203(13) 0.0074(12)
C18 0.0599(15) 0.0530(14) 0.0733(17) 0.0078(12) 0.0173(13) 0.0046(12)
C19 0.0606(14) 0.0459(14) 0.0729(17) 0.0028(11) 0.0161(13) 0.0003(12)
C20 0.0549(14) 0.0544(14) 0.0822(18) 0.0061(12) 0.0140(13) -0.0015(13)
C21 0.0476(13) 0.0589(15) 0.0730(17) -0.0009(11) 0.0119(12) 0.0016(12)
C22 0.0559(14) 0.0609(15) 0.0743(18) 0.0046(12) 0.0240(13) -0.0004(13)
C23 0.0478(15) 0.0671(17) 0.106(2) -0.0039(14) 0.0263(15) -0.0060(15)
C24 0.0560(17) 0.0624(18) 0.091(2) -0.0045(13) 0.0150(15) 0.0085(15)
N1 0.0416(12) 0.0656(14) 0.0920(16) -0.0026(10) 0.0160(11) 0.0063(12)
N2 0.0434(11) 0.0559(12) 0.0693(14) 0.0004(10) 0.0183(10) 0.0048(10)
N3 0.0551(13) 0.0640(14) 0.1077(18) -0.0014(11) 0.0248(12) -0.0043(12)
N4 0.0485(11) 0.0497(12) 0.0717(14) 0.0026(10) 0.0239(11) -0.0004(10)
N5 0.0495(12) 0.0647(13) 0.0877(16) -0.0023(10) 0.0268(11) -0.0024(11)
N6 0.0509(11) 0.0511(12) 0.0702(14) 0.0031(10) 0.0169(10) -0.0018(10)
O1 0.0527(10) 0.0750(11) 0.1005(14) -0.0047(9) 0.0280(10) -0.0074(9)
O2 0.0658(11) 0.0609(11) 0.1015(14) -0.0001(8) 0.0298(10) -0.0152(9)
O3 0.0644(10) 0.0710(11) 0.1045(13) 0.0199(8) 0.0378(10) -0.0021(9)
O4 0.0471(9) 0.0732(11) 0.1037(13) 0.0061(9) 0.0265(10) -0.0024(10)
O5 0.0498(9) 0.0534(10) 0.0814(12) 0.0018(8) 0.0216(8) -0.0077(8)
O6 0.0500(9) 0.0625(10) 0.1115(14) 0.0059(8) 0.0364(10) -0.0054(8)
O1W 0.0561(11) 0.0839(12) 0.1221(16) -0.0023(10) 0.0295(11) -0.0366(10)
O2W 0.0487(11) 0.0888(16) 0.228(3) 0.0104(9) 0.0399(14) 0.0417(14)

loop_
_atom_type_symbol
_atom_type_description
_atom_type_scat_dispersion_real
_atom_type_scat_dispersion_imag
_atom_type_scat_source
C C 0.0033 0.0016 'International Tables Vol C Tables 4.2.6.8 and 6.1.1.4'
H H 0.0000 0.0000 'International Tables Vol C Tables 4.2.6.8 and 6.1.1.4'
N N 0.0061 0.0033 'International Tables Vol C Tables 4.2.6.8 and 6.1.1.4'
O O 0.0106 0.0060 'International Tables Vol C Tables 4.2.6.8 and 6.1.1.4'

loop_
_geom_angle_atom_site_label_1
_geom_angle_atom_site_label_2
_geom_angle_atom_site_label_3
_geom_angle_site_symmetry_1
_geom_angle_site_symmetry_3
_geom_angle
_geom_angle_publ_flag
C6 C1 C2 . . 119.46(16) ?
C6 C1 C10 . . 119.30(18) ?
C2 C1 C10 . . 121.24(19) ?
C3 C2 C1 . . 120.31(18) ?
C3 C2 H2 . . 119.8 ?
C1 C2 H2 . . 119.8 ?
C4 C3 C2 . . 119.53(18) ?
C4 C3 C8 . . 118.28(18) ?
C2 C3 C8 . . 122.2(2) ?
C5 C4 C3 . . 120.81(17) ?
C5 C4 H4 . . 119.6 ?
C3 C4 H4 . . 119.6 ?
C4 C5 C6 . . 119.48(18) ?
C4 C5 C7 . . 122.12(18) ?
C6 C5 C7 . . 118.39(18) ?
C1 C6 C5 . . 120.40(17) ?
C1 C6 H6 . . 119.8 ?
C5 C6 H6 . . 119.8 ?
O1 C7 O2 . . 123.0(2) ?
O1 C7 C5 . . 123.4(2) ?
O2 C7 C5 . . 113.60(19) ?
O3 C8 O4 . . 123.8(2) ?
O3 C8 C3 . . 122.1(2) ?
O4 C8 C3 . . 114.10(18) ?
O6 C10 O5 . . 123.06(17) ?
O6 C10 C1 . . 122.80(19) ?
O5 C10 C1 . . 114.14(18) ?
N5 C11 N6 . . 114.77(18) ?
N5 C11 H11 . . 122.6 ?
N6 C11 H11 . . 122.6 ?
N6 C12 N4 . . 110.51(17) ?
N6 C12 H12 . . 124.7 ?
N4 C12 H12 . . 124.7 ?
N4 C13 C14 . . 112.99(16) ?
N4 C13 H13A . . 109.0 ?
C14 C13 H13A . . 109.0 ?
N4 C13 H13B . . 109.0 ?
C14 C13 H13B . . 109.0 ?
H13A C13 H13B . . 107.8 ?
C13 C14 C15 . . 110.88(15) ?
C13 C14 H14A . . 109.5 ?
C15 C14 H14A . . 109.5 ?
C13 C14 H14B . . 109.5 ?
C15 C14 H14B . . 109.5 ?
H14A C14 H14B . . 108.1 ?
C16 C15 C14 . . 113.00(15) ?
C16 C15 H15A . . 109.0 ?
C14 C15 H15A . . 109.0 ?
C16 C15 H15B . . 109.0 ?
C14 C15 H15B . . 109.0 ?
H15A C15 H15B . . 107.8 ?
C15 C16 C17 . . 112.87(15) ?
C15 C16 H16A . . 109.0 ?
C17 C16 H16A . . 109.0 ?
C15 C16 H16B . . 109.0 ?
C17 C16 H16B . . 109.0 ?
H16A C16 H16B . . 107.8 ?
C18 C17 C16 . . 113.00(14) ?
C18 C17 H17A . . 109.0 ?
C16 C17 H17A . . 109.0 ?
C18 C17 H17B . . 109.0 ?
C16 C17 H17B . . 109.0 ?
H17A C17 H17B . . 107.8 ?
C17 C18 C19 . . 112.76(15) ?
C17 C18 H18A . . 109.0 ?
C19 C18 H18A . . 109.0 ?
C17 C18 H18B . . 109.0 ?
C19 C18 H18B . . 109.0 ?
H18A C18 H18B . . 107.8 ?
C20 C19 C18 . . 112.65(15) ?
C20 C19 H19A . . 109.1 ?
C18 C19 H19A . . 109.1 ?
C20 C19 H19B . . 109.1 ?
C18 C19 H19B . . 109.1 ?
H19A C19 H19B . . 107.8 ?
C19 C20 C21 . . 112.14(15) ?
C19 C20 H20A . . 109.2 ?
C21 C20 H20A . . 109.2 ?
C19 C20 H20B . . 109.2 ?
C21 C20 H20B . . 109.2 ?
H20A C20 H20B . . 107.9 ?
C22 C21 C20 . . 110.80(15) ?
C22 C21 H21A . . 109.5 ?
C20 C21 H21A . . 109.5 ?
C22 C21 H21B . . 109.5 ?
C20 C21 H21B . . 109.5 ?
H21A C21 H21B . . 108.1 ?
N2 C22 C21 . . 112.51(15) ?
N2 C22 H22A . . 109.1 ?
C21 C22 H22A . . 109.1 ?
N2 C22 H22B . . 109.1 ?
C21 C22 H22B . . 109.1 ?
H22A C22 H22B . . 107.8 ?
N2 C23 N3 . . 111.44(18) ?
N2 C23 H23 . . 124.3 ?
N3 C23 H23 . . 124.3 ?
N1 C24 N3 . . 116.33(19) ?
N1 C24 H24 . . 121.8 ?
N3 C24 H24 . . 121.8 ?
C24 N1 N2 . . 101.48(16) ?
C23 N2 N1 . . 109.43(17) ?
C23 N2 C22 . . 130.70(18) ?
N1 N2 C22 . . 119.71(17) ?
C23 N3 C24 . . 101.32(16) ?
C12 N4 N5 . . 109.42(16) ?
C12 N4 C13 . . 131.08(18) ?
N5 N4 C13 . . 119.50(16) ?
C11 N5 N4 . . 102.27(16) ?
C12 N6 C11 . . 103.03(15) ?
C7 O2 H2WA . . 113.3(18) ?
C8 O4 H4WA . . 110.7(18) ?
C10 O5 H5WA . . 109.7(17) ?
H1AW O1W H1BW . . 107(2) ?
H2BW O2W H2AW . . 119(3) ?

loop_
_geom_bond_atom_site_label_1
_geom_bond_atom_site_label_2
_geom_bond_site_symmetry_2
_geom_bond_distance
_geom_bond_publ_flag
C1 C6 . 1.385(2) ?
C1 C2 . 1.392(2) ?
C1 C10 . 1.487(2) ?
C2 C3 . 1.387(2) ?
C2 H2 . 0.9300 ?
C3 C4 . 1.386(2) ?
C3 C8 . 1.489(2) ?
C4 C5 . 1.377(2) ?
C4 H4 . 0.9300 ?
C5 C6 . 1.395(2) ?
C5 C7 . 1.486(2) ?
C6 H6 . 0.9300 ?
C7 O1 . 1.205(2) ?
C7 O2 . 1.322(2) ?
C8 O3 . 1.214(2) ?
C8 O4 . 1.307(2) ?
C10 O6 . 1.212(2) ?
C10 O5 . 1.311(2) ?
C11 N5 . 1.316(2) ?
C11 N6 . 1.346(2) ?
C11 H11 . 0.9300 ?
C12 N6 . 1.314(2) ?
C12 N4 . 1.328(2) ?
C12 H12 . 0.9300 ?
C13 N4 . 1.458(2) ?
C13 C14 . 1.497(2) ?
C13 H13A . 0.9700 ?
C13 H13B . 0.9700 ?
C14 C15 . 1.522(2) ?
C14 H14A . 0.9700 ?
C14 H14B . 0.9700 ?
C15 C16 . 1.519(2) ?
C15 H15A . 0.9700 ?
C15 H15B . 0.9700 ?
C16 C17 . 1.526(2) ?
C16 H16A . 0.9700 ?
C16 H16B . 0.9700 ?
C17 C18 . 1.526(2) ?
C17 H17A . 0.9700 ?
C17 H17B . 0.9700 ?
C18 C19 . 1.528(2) ?
C18 H18A . 0.9700 ?
C18 H18B . 0.9700 ?
C19 C20 . 1.525(2) ?
C19 H19A . 0.9700 ?
C19 H19B . 0.9700 ?
C20 C21 . 1.527(2) ?
C20 H20A . 0.9700 ?
C20 H20B . 0.9700 ?
C21 C22 . 1.513(2) ?
C21 H21A . 0.9700 ?
C21 H21B . 0.9700 ?
C22 N2 . 1.461(2) ?
C22 H22A . 0.9700 ?
C22 H22B . 0.9700 ?
C23 N2 . 1.314(2) ?
C23 N3 . 1.329(2) ?
C23 H23 . 0.9300 ?
C24 N1 . 1.314(2) ?
C24 N3 . 1.339(2) ?
C24 H24 . 0.9300 ?
N1 N2 . 1.3639(19) ?
N4 N5 . 1.3605(19) ?
O2 H2WA . 0.89(2) ?
O4 H4WA . 0.88(2) ?
O5 H5WA . 0.99(2) ?
O1W H1AW . 0.87(2) ?
O1W H1BW . 0.78(2) ?
O2W H2BW . 0.90(2) ?
O2W H2AW . 0.799(19) ?

loop_
_geom_hbond_atom_site_label_D
_geom_hbond_atom_site_label_H
_geom_hbond_atom_site_label_A
_geom_hbond_site_symmetry_A
_geom_hbond_distance_DH
_geom_hbond_distance_HA
_geom_hbond_distance_DA
_geom_hbond_angle_DHA
O2 H2WA O1W . 0.89(2) 1.66(2) 2.549(2) 177(3)
O4 H4WA O2W . 0.88(2) 1.70(2) 2.571(2) 169(3)
O5 H5WA N6 2_687 0.99(2) 1.59(2) 2.5750(19) 174(3)
O1W H1AW O3 2_666 0.87(2) 1.86(2) 2.711(2) 163(3)
O1W H1BW O1 2_566 0.78(2) 1.986(19) 2.757(2) 170(3)
O2W H2BW N3 2_666 0.90(2) 2.12(2) 2.875(2) 140(3)
O2W H2AW O6 1_655 0.799(19) 2.05(2) 2.841(2) 170(3)

loop_
_geom_torsion_atom_site_label_1
_geom_torsion_atom_site_label_2
_geom_torsion_atom_site_label_3
_geom_torsion_atom_site_label_4
_geom_torsion_site_symmetry_1
_geom_torsion_site_symmetry_2
_geom_torsion_site_symmetry_3
_geom_torsion_site_symmetry_4
_geom_torsion
_geom_torsion_publ_flag
C6 C1 C2 C3 . . . . 1.0(3) ?
C10 C1 C2 C3 . . . . -178.88(19) ?
C1 C2 C3 C4 . . . . -0.7(3) ?
C1 C2 C3 C8 . . . . -178.80(19) ?
C2 C3 C4 C5 . . . . 0.1(3) ?
C8 C3 C4 C5 . . . . 178.27(19) ?
C3 C4 C5 C6 . . . . 0.2(3) ?
C3 C4 C5 C7 . . . . -179.40(19) ?
C2 C1 C6 C5 . . . . -0.6(3) ?
C10 C1 C6 C5 . . . . 179.24(17) ?
C4 C5 C6 C1 . . . . 0.0(3) ?
C7 C5 C6 C1 . . . . 179.65(18) ?
C4 C5 C7 O1 . . . . 177.7(2) ?
C6 C5 C7 O1 . . . . -1.9(3) ?
C4 C5 C7 O2 . . . . -2.3(3) ?
C6 C5 C7 O2 . . . . 178.06(18) ?
C4 C3 C8 O3 . . . . 3.1(3) ?
C2 C3 C8 O3 . . . . -178.8(2) ?
C4 C3 C8 O4 . . . . -176.32(19) ?
C2 C3 C8 O4 . . . . 1.8(3) ?
C6 C1 C10 O6 . . . . 4.9(3) ?
C2 C1 C10 O6 . . . . -175.3(2) ?
C6 C1 C10 O5 . . . . -174.98(18) ?
C2 C1 C10 O5 . . . . 4.9(3) ?
N4 C13 C14 C15 . . . . -177.54(17) ?
C13 C14 C15 C16 . . . . -178.73(18) ?
C14 C15 C16 C17 . . . . -178.69(16) ?
C15 C16 C17 C18 . . . . 178.91(18) ?
C16 C17 C18 C19 . . . . -179.83(16) ?
C17 C18 C19 C20 . . . . 173.05(17) ?
C18 C19 C20 C21 . . . . -175.94(18) ?
C19 C20 C21 C22 . . . . 176.65(18) ?
C20 C21 C22 N2 . . . . 176.96(17) ?
N3 C24 N1 N2 . . . . 0.4(3) ?
N3 C23 N2 N1 . . . . 0.5(3) ?
N3 C23 N2 C22 . . . . 175.8(2) ?
C24 N1 N2 C23 . . . . -0.5(2) ?
C24 N1 N2 C22 . . . . -176.39(18) ?
C21 C22 N2 C23 . . . . 16.7(3) ?
C21 C22 N2 N1 . . . . -168.43(18) ?
N2 C23 N3 C24 . . . . -0.2(3) ?
N1 C24 N3 C23 . . . . -0.1(3) ?
N6 C12 N4 N5 . . . . -0.1(3) ?
N6 C12 N4 C13 . . . . -179.88(19) ?
C14 C13 N4 C12 . . . . 0.9(3) ?
C14 C13 N4 N5 . . . . -178.88(18) ?
N6 C11 N5 N4 . . . . 0.3(3) ?
C12 N4 N5 C11 . . . . -0.1(2) ?
C13 N4 N5 C11 . . . . 179.71(18) ?
N4 C12 N6 C11 . . . . 0.3(2) ?
N5 C11 N6 C12 . . . . -0.3(3) ?

loop_
_cod_related_entry_id
_cod_related_entry_database
_cod_related_entry_code
1 ChemSpider 30656352
